data_2107928
loop_
_publ_author_name
'Reilly, Anthony M.'
'Cooper, Richard I.'
'Adjiman, Claire S.'
'Bhattacharya, Saswata'
'Boese, A. Daniel'
'Brandenburg, Jan Gerit'
'Bygrave, Peter J.'
'Bylsma, Rita'
'Campbell, Josh E.'
'Car, Roberto'
'Case, David H.'
'Chadha, Renu'
'Cole, Jason C.'
'Cosburn, Katherine'
'Cuppen, Herma M.'
'Curtis, Farren'
'Day, Graeme M.'
'DiStasio Jr, Robert A.'
'Dzyabchenko, Alexander'
'van Eijck, Bouke P.'
'Elking, Dennis M.'
'van den Ende, Joost A.'
'Facelli, Julio C.'
'Ferraro, Marta B.'
'Fusti-Molnar, Laszlo'
'Gatsiou, Christina-Anna'
'Gee, Thomas S.'
'de Gelder, Ren\'e'
'Ghiringhelli, Luca M.'
'Goto, Hitoshi'
'Grimme, Stefan'
'Guo, Rui'
'Hofmann, Detlef W. M.'
'Hoja, Johannes'
'Hylton, Rebecca K.'
'Iuzzolino, Luca'
'Jankiewicz, Wojciech'
'de Jong, Dani\"el T.'
'Kendrick, John'
'de Klerk, Niek J. J.'
'Ko, Hsin-Yu'
'Kuleshova, Liudmila N.'
'Li, Xiayue'
'Lohani, Sanjaya'
'Leusen, Frank J. J.'
'Lund, Albert M.'
'Lv, Jian'
'Ma, Yanming'
'Marom, Noa'
'Masunov, Art\"em E.'
'McCabe, Patrick'
'McMahon, David P.'
'Meekes, Hugo'
'Metz, Michael P.'
'Misquitta, Alston J.'
'Mohamed, Sharmarke'
'Monserrat, Bartomeu'
'Needs, Richard J.'
'Neumann, Marcus A.'
'Nyman, Jonas'
'Obata, Shigeaki'
'Oberhofer, Harald'
'Oganov, Artem R.'
'Orendt, Anita M.'
'Pagola, Gabriel I.'
'Pantelides, Constantinos C.'
'Pickard, Chris J.'
'Podeszwa, Rafal'
'Price, Louise S.'
'Price, Sarah L.'
'Pulido, Angeles'
'Read, Murray G.'
'Reuter, Karsten'
'Schneider, Elia'
'Schober, Christoph'
'Shields, Gregory P.'
'Singh, Pawanpreet'
'Sugden, Isaac J.'
'Szalewicz, Krzysztof'
'Taylor, Christopher R.'
'Tkatchenko, Alexandre'
'Tuckerman, Mark E.'
'Vacarro, Francesca'
'Vasileiadis, Manolis'
'Vazquez-Mayagoitia, Alvaro'
'Vogt, Leslie'
'Wang, Yanchao'
'Watson, Rona E.'
'de Wijs, Gilles A.'
'Yang, Jack'
'Zhu, Qiang'
'Groom, Colin R.'

_publ_section_title
;
 Report on the sixth blind test of organic crystal structure prediction
 methods
;
_journal_issue 4
_journal_name_full 'Acta Crystallographica Section B'
_journal_page_first 439
_journal_page_last 459
_journal_paper_doi 10.1107/S2052520616007447
_journal_volume 72
_journal_year 2016
_chemical_compound_source 'see text'
_chemical_formula_moiety 'C34 H22 Cl2 N2 O2'
_chemical_formula_sum 'C34 H22 Cl2 N2 O2'
_chemical_formula_weight 561.44
_space_group_IT_number 61
_symmetry_cell_setting orthorhombic
_symmetry_Int_Tables_number 61
_symmetry_space_group_name_Hall '-P 2ac 2ab'
_symmetry_space_group_name_H-M 'P b c a'
_cell_angle_alpha 90
_cell_angle_beta 90
_cell_angle_gamma 90
_cell_formula_units_Z 8
_cell_length_a 14.51670
_cell_length_b 18.40990
_cell_length_c 20.13270
_cell_volume 5380.484
_cod_data_source_file XXVI-1_Brandenburg_Grimme.cif
_cod_data_source_block 26_list1_bpandenburg_88_1786
_cod_struct_determination_method theoretical
_cod_database_code 2107928

loop_
_space_group_symop_id
_space_group_symop_operation_xyz
1 x,y,z
2 1/2-x,-y,1/2+z
3 1/2+x,1/2-y,-z
4 -x,1/2+y,1/2-z
5 -x,-y,-z
6 1/2+x,y,1/2-z
7 1/2-x,1/2+y,z
8 x,1/2-y,1/2+z

loop_
_atom_site_label
_atom_site_type_symbol
_atom_site_thermal_displace_type
_atom_site_fract_x
_atom_site_fract_y
_atom_site_fract_z
_atom_site_occupancy
_atom_site_U_iso_or_equiv
Cl7 Cl Uiso 0.30930 0.05748 0.08957 1.000 0.0127
Cl8 Cl Uiso 0.25428 0.08018 0.29247 1.000 0.0127
O7 O Uiso 0.46141 0.01931 0.18147 1.000 0.0127
O8 O Uiso 0.24514 0.26666 0.39591 1.000 0.0127
N7 N Uiso 0.48665 0.11392 0.25427 1.000 0.0127
N8 N Uiso 0.36711 0.18571 0.38890 1.000 0.0127
C103 C Uiso 0.50337 0.20380 0.14001 1.000 0.0127
C104 C Uiso 0.44900 0.14167 0.14007 1.000 0.0127
C105 C Uiso 0.38172 0.13335 0.09120 1.000 0.0127
C106 C Uiso 0.36836 0.18710 0.04347 1.000 0.0127
C107 C Uiso 0.42294 0.24903 0.04443 1.000 0.0127
C108 C Uiso 0.49059 0.25739 0.09258 1.000 0.0127
C109 C Uiso 0.46537 0.08362 0.19293 1.000 0.0127
C110 C Uiso 0.51747 0.07830 0.31177 1.000 0.0127
C111 C Uiso 0.53898 0.11985 0.36601 1.000 0.0127
C112 C Uiso 0.57363 0.08600 0.42461 1.000 0.0127
C113 C Uiso 0.58336 0.01032 0.42687 1.000 0.0127
C114 C Uiso 0.55867 -0.03131 0.36999 1.000 0.0127
C115 C Uiso 0.52716 0.00099 0.31403 1.000 0.0127
C116 C Uiso 0.60002 0.12748 0.48133 1.000 0.0127
C117 C Uiso 0.63275 0.09426 0.53659 1.000 0.0127
C118 C Uiso 0.64041 0.01718 0.53923 1.000 0.0127
C119 C Uiso 0.61695 -0.02343 0.48575 1.000 0.0127
C120 C Uiso 0.52679 0.20071 0.36310 1.000 0.0127
C121 C Uiso 0.44210 0.23131 0.37380 1.000 0.0127
C122 C Uiso 0.43023 0.30840 0.36983 1.000 0.0127
C123 C Uiso 0.50273 0.35136 0.35457 1.000 0.0127
C124 C Uiso 0.59150 0.32138 0.34217 1.000 0.0127
C125 C Uiso 0.60336 0.24609 0.34666 1.000 0.0127
C126 C Uiso 0.66726 0.36662 0.32444 1.000 0.0127
C127 C Uiso 0.75093 0.33714 0.31137 1.000 0.0127
C128 C Uiso 0.76327 0.26049 0.31589 1.000 0.0127
C129 C Uiso 0.69217 0.21654 0.33316 1.000 0.0127
C130 C Uiso 0.27517 0.20541 0.39736 1.000 0.0127
C131 C Uiso 0.21314 0.14063 0.41357 1.000 0.0127
C132 C Uiso 0.20074 0.08224 0.37064 1.000 0.0127
C133 C Uiso 0.14448 0.02428 0.38862 1.000 0.0127
C134 C Uiso 0.09956 0.02542 0.44938 1.000 0.0127
C135 C Uiso 0.11011 0.08426 0.49202 1.000 0.0127
C136 C Uiso 0.16665 0.14163 0.47393 1.000 0.0127
H67 H Uiso 0.13609 -0.02103 0.35501 1.000 0.0152
H68 H Uiso 0.05634 -0.01987 0.46323 1.000 0.0152
H69 H Uiso 0.07531 0.08542 0.53946 1.000 0.0152
H70 H Uiso 0.17546 0.18753 0.50693 1.000 0.0152
H71 H Uiso 0.38186 0.13221 0.39163 1.000 0.0152
H72 H Uiso 0.36273 0.33078 0.37873 1.000 0.0152
H73 H Uiso 0.49525 0.40967 0.35081 1.000 0.0152
H74 H Uiso 0.65541 0.42452 0.32131 1.000 0.0152
H75 H Uiso 0.80832 0.37117 0.29734 1.000 0.0152
H76 H Uiso 0.83012 0.23768 0.30543 1.000 0.0152
H77 H Uiso 0.70104 0.15860 0.33667 1.000 0.0152
H78 H Uiso 0.59398 0.18578 0.47901 1.000 0.0152
H79 H Uiso 0.65433 0.12603 0.57902 1.000 0.0152
H80 H Uiso 0.66516 -0.00763 0.58422 1.000 0.0152
H81 H Uiso 0.62275 -0.08184 0.48638 1.000 0.0152
H82 H Uiso 0.56566 -0.08966 0.37243 1.000 0.0152
H83 H Uiso 0.50843 -0.03031 0.27080 1.000 0.0152
H84 H Uiso 0.48133 0.16828 0.25822 1.000 0.0152
H85 H Uiso 0.55712 0.21013 0.17674 1.000 0.0152
H86 H Uiso 0.53363 0.30519 0.09302 1.000 0.0152
H87 H Uiso 0.41275 0.29057 0.00726 1.000 0.0152
H88 H Uiso 0.31515 0.18024 0.00629 1.000 0.0152

loop_
_atom_type_symbol
_atom_type_description
_atom_type_scat_dispersion_real
_atom_type_scat_dispersion_imag
_atom_type_scat_source
C C 0.0033 0.0016 ' International Tables Vol C Tables 4.2.6.8 and 6.1.1.4'
H H 0.0000 0.0000 ' International Tables Vol C Tables 4.2.6.8 and 6.1.1.4'
Cl Cl 0.1484 0.1585 ' International Tables Vol C Tables 4.2.6.8 and 6.1.1.4'
N N 0.0061 0.0033 ' International Tables Vol C Tables 4.2.6.8 and 6.1.1.4'
O O 0.0106 0.0060 ' International Tables Vol C Tables 4.2.6.8 and 6.1.1.4'
